data_2221633
loop_
_publ_author_name
'Gao, Jin-Ming'
'Qin, Jian-Chun'
'Zhang, Ya-Mei'
'Li, Guang-Jun'

_publ_section_title
;
 (<i>E</i>)-1-(4-Bromophenyl)-3-(2-furyl)prop-2-en-1-one
;
_journal_coeditor_code CV2540
_journal_issue 5
_journal_name_full 'Acta Crystallographica Section E'
_journal_page_first o1087
_journal_paper_doi 10.1107/S1600536809014299
_journal_volume 65
_journal_year 2009
_chemical_formula_iupac 'C13 H9 Br O2'
_chemical_formula_moiety 'C13 H9 Br O2'
_chemical_formula_sum 'C13 H9 Br O2'
_chemical_formula_weight 277.11
_chemical_name_systematic
;
(<i>E</i>)-1-(4-Bromophenyl)-3-(2-furyl)prop-2-en-1-one
;
_space_group_IT_number 14
_symmetry_cell_setting monoclinic
_symmetry_space_group_name_Hall '-P 2ybc'
_symmetry_space_group_name_H-M 'P 1 21/c 1'
_atom_sites_solution_hydrogens geom
_atom_sites_solution_primary direct
_atom_sites_solution_secondary difmap
_audit_creation_method SHELXL-97
_cell_angle_alpha 90.00
_cell_angle_beta 98.353(4)
_cell_angle_gamma 90.00
_cell_formula_units_Z 4
_cell_length_a 14.172(4)
_cell_length_b 14.064(4)
_cell_length_c 5.8002(18)
_cell_measurement_reflns_used 1645
_cell_measurement_temperature 298(2)
_cell_measurement_theta_max 23.980
_cell_measurement_theta_min 2.897
_cell_volume 1143.8(6)
_computing_cell_refinement 'SAINT (Siemens, 1996)'
_computing_data_collection 'SMART (Siemens, 1996)'
_computing_data_reduction 'SAINT (Siemens, 1996)'
_computing_molecular_graphics 'SHELXTL (Sheldrick, 2008)'
_computing_publication_material 'SHELXTL (Sheldrick, 2008)'
_computing_structure_refinement 'SHELXL97 (Sheldrick, 2008)'
_computing_structure_solution 'SHELXS97 (Sheldrick, 2008)'
_diffrn_ambient_temperature 298(2)
_diffrn_measured_fraction_theta_full 0.998
_diffrn_measured_fraction_theta_max 0.998
_diffrn_measurement_device_type 'Bruker SMART APEX CCD area-detector'
_diffrn_measurement_method '\f and \w'
_diffrn_radiation_monochromator graphite
_diffrn_radiation_source 'fine-focus sealed tube'
_diffrn_radiation_type MoK\a
_diffrn_radiation_wavelength 0.71073
_diffrn_reflns_av_R_equivalents 0.0284
_diffrn_reflns_av_sigmaI/netI 0.0322
_diffrn_reflns_limit_h_max 16
_diffrn_reflns_limit_h_min -16
_diffrn_reflns_limit_k_max 16
_diffrn_reflns_limit_k_min -16
_diffrn_reflns_limit_l_max 6
_diffrn_reflns_limit_l_min -4
_diffrn_reflns_number 5665
_diffrn_reflns_theta_full 25.01
_diffrn_reflns_theta_max 25.01
_diffrn_reflns_theta_min 2.05
_exptl_absorpt_coefficient_mu 3.574
_exptl_absorpt_correction_T_max 0.3762
_exptl_absorpt_correction_T_min 0.2788
_exptl_absorpt_correction_type multi-scan
_exptl_absorpt_process_details '(SADABS; Sheldrick, 1996)'
_exptl_crystal_colour yellow
_exptl_crystal_density_diffrn 1.609
_exptl_crystal_density_method 'not measured'
_exptl_crystal_description block
_exptl_crystal_F_000 552
_exptl_crystal_size_max 0.48
_exptl_crystal_size_mid 0.40
_exptl_crystal_size_min 0.34
_refine_diff_density_max 0.347
_refine_diff_density_min -0.450
_refine_ls_extinction_method none
_refine_ls_goodness_of_fit_ref 1.066
_refine_ls_hydrogen_treatment constr
_refine_ls_matrix_type full
_refine_ls_number_parameters 145
_refine_ls_number_reflns 2015
_refine_ls_number_restraints 0
_refine_ls_restrained_S_all 1.066
_refine_ls_R_factor_all 0.0749
_refine_ls_R_factor_gt 0.0460
_refine_ls_shift/su_max 0.000
_refine_ls_shift/su_mean 0.000
_refine_ls_structure_factor_coef Fsqd
_refine_ls_weighting_details 'calc w=1/[\s^2^(Fo^2^)+(0.0633P)^2^+0.7234P] where P=(Fo^2^+2Fc^2^)/3'
_refine_ls_weighting_scheme calc
_refine_ls_wR_factor_gt 0.1207
_refine_ls_wR_factor_ref 0.1333
_reflns_number_gt 1344
_reflns_number_total 2015
_reflns_threshold_expression I>2\s(I)
_cod_data_source_file cv2540.cif
_cod_data_source_block I
_cod_original_sg_symbol_H-M 'P 21/c'
_cod_database_code 2221633
_cod_database_fobs_code 2221633

loop_
_symmetry_equiv_pos_as_xyz
'x, y, z'
'-x, y+1/2, -z+1/2'
'-x, -y, -z'
'x, -y-1/2, z-1/2'

loop_
_atom_site_type_symbol
_atom_site_label
_atom_site_fract_x
_atom_site_fract_y
_atom_site_fract_z
_atom_site_U_iso_or_equiv
_atom_site_adp_type
_atom_site_calc_flag
_atom_site_refinement_flags
_atom_site_occupancy
_atom_site_disorder_assembly
_atom_site_disorder_group
Br Br1 -0.41996(3) 0.37809(5) 0.12851(11) 0.0898(3) Uani d . 1 . .
O O1 0.0212(2) 0.3772(2) -0.1992(5) 0.0770(10) Uani d . 1 . .
O O2 0.2477(3) 0.3452(3) 0.5655(7) 0.0839(10) Uani d . 1 . .
C C1 0.0029(3) 0.3749(3) -0.0007(7) 0.0524(10) Uani d . 1 . .
C C2 0.0790(3) 0.3714(3) 0.2017(8) 0.0542(11) Uani d . 1 . .
H H2 0.0637 0.3577 0.3487 0.065 Uiso calc R 1 . .
C C3 0.1694(3) 0.3878(3) 0.1760(8) 0.0558(11) Uani d . 1 . .
H H3 0.1811 0.4054 0.0282 0.067 Uiso calc R 1 . .
C C4 0.2501(4) 0.3809(3) 0.3540(8) 0.0609(12) Uani d . 1 . .
C C5 0.3401(3) 0.4042(3) 0.3343(8) 0.0566(12) Uani d . 1 . .
H H5 0.3612 0.4298 0.2032 0.068 Uiso calc R 1 . .
C C6 0.3966(3) 0.3830(4) 0.5455(10) 0.0765(15) Uani d . 1 . .
H H6 0.4620 0.3928 0.5810 0.092 Uiso calc R 1 . .
C C7 0.3415(4) 0.3471(4) 0.6837(9) 0.0754(14) Uani d . 1 . .
H H7 0.3609 0.3263 0.8353 0.091 Uiso calc R 1 . .
C C8 -0.0983(3) 0.3758(3) 0.0412(7) 0.0450(9) Uani d . 1 . .
C C9 -0.1271(3) 0.4102(3) 0.2437(7) 0.0505(10) Uani d . 1 . .
H H9 -0.0817 0.4314 0.3646 0.061 Uiso calc R 1 . .
C C10 -0.2221(3) 0.4132(3) 0.2679(8) 0.0550(11) Uani d . 1 . .
H H10 -0.2411 0.4373 0.4032 0.066 Uiso calc R 1 . .
C C11 -0.2888(3) 0.3802(3) 0.0900(8) 0.0524(10) Uani d . 1 . .
C C12 -0.2635(3) 0.3453(3) -0.1120(8) 0.0581(11) Uani d . 1 . .
H H12 -0.3096 0.3227 -0.2298 0.070 Uiso calc R 1 . .
C C13 -0.1670(3) 0.3443(3) -0.1383(7) 0.0527(10) Uani d . 1 . .
H H13 -0.1487 0.3225 -0.2765 0.063 Uiso calc R 1 . .

loop_
_atom_site_aniso_label
_atom_site_aniso_U_11
_atom_site_aniso_U_22
_atom_site_aniso_U_33
_atom_site_aniso_U_12
_atom_site_aniso_U_13
_atom_site_aniso_U_23
Br1 0.0493(3) 0.1156(6) 0.1045(5) 0.0100(3) 0.0115(3) -0.0091(4)
O1 0.065(2) 0.120(3) 0.0475(19) 0.000(2) 0.0141(16) 0.0032(18)
O2 0.075(2) 0.091(3) 0.085(3) -0.0059(19) 0.005(2) 0.001(2)
C1 0.058(2) 0.057(3) 0.043(2) 0.002(2) 0.0087(19) 0.002(2)
C2 0.057(3) 0.056(3) 0.052(2) 0.0015(19) 0.013(2) 0.004(2)
C3 0.057(3) 0.063(3) 0.049(2) 0.010(2) 0.014(2) 0.004(2)
C4 0.069(3) 0.061(3) 0.052(3) 0.016(2) 0.006(2) 0.000(2)
C5 0.043(2) 0.081(3) 0.049(2) 0.006(2) 0.019(2) 0.012(2)
C6 0.046(3) 0.091(4) 0.093(4) -0.003(3) 0.015(3) -0.008(3)
C7 0.075(3) 0.086(4) 0.062(3) 0.006(3) -0.005(3) 0.001(3)
C8 0.049(2) 0.044(2) 0.043(2) 0.0012(18) 0.0058(18) 0.0046(18)
C9 0.056(3) 0.055(2) 0.039(2) -0.0066(19) 0.0008(19) -0.0005(18)
C10 0.060(3) 0.059(3) 0.046(2) 0.008(2) 0.009(2) -0.003(2)
C11 0.046(2) 0.052(2) 0.059(3) 0.0096(19) 0.006(2) 0.000(2)
C12 0.054(3) 0.061(3) 0.056(3) 0.004(2) -0.005(2) -0.004(2)
C13 0.067(3) 0.051(2) 0.040(2) 0.008(2) 0.007(2) -0.0048(19)

loop_
_atom_type_symbol
_atom_type_description
_atom_type_scat_dispersion_real
_atom_type_scat_dispersion_imag
_atom_type_scat_source
C C 0.0033 0.0016 'International Tables Vol C Tables 4.2.6.8 and 6.1.1.4'
H H 0.0000 0.0000 'International Tables Vol C Tables 4.2.6.8 and 6.1.1.4'
O O 0.0106 0.0060 'International Tables Vol C Tables 4.2.6.8 and 6.1.1.4'
Br Br -0.2901 2.4595 'International Tables Vol C Tables 4.2.6.8 and 6.1.1.4'

loop_
_geom_angle_atom_site_label_1
_geom_angle_atom_site_label_2
_geom_angle_atom_site_label_3
_geom_angle_site_symmetry_1
_geom_angle_site_symmetry_3
_geom_angle
_geom_angle_publ_flag
C4 O2 C7 . . 107.1(4) ?
O1 C1 C2 . . 121.4(4) ?
O1 C1 C8 . . 119.8(4) ?
C2 C1 C8 . . 118.7(4) ?
C3 C2 C1 . . 120.6(4) ?
C3 C2 H2 . . 119.7 ?
C1 C2 H2 . . 119.7 ?
C2 C3 C4 . . 126.2(4) ?
C2 C3 H3 . . 116.9 ?
C4 C3 H3 . . 116.9 ?
O2 C4 C5 . . 108.9(4) ?
O2 C4 C3 . . 124.5(4) ?
C5 C4 C3 . . 126.5(4) ?
C4 C5 C6 . . 107.9(4) ?
C4 C5 H5 . . 126.1 ?
C6 C5 H5 . . 126.1 ?
C7 C6 C5 . . 107.7(4) ?
C7 C6 H6 . . 126.2 ?
C5 C6 H6 . . 126.2 ?
C6 C7 O2 . . 108.5(5) ?
C6 C7 H7 . . 125.7 ?
O2 C7 H7 . . 125.7 ?
C9 C8 C13 . . 119.0(4) ?
C9 C8 C1 . . 123.4(4) ?
C13 C8 C1 . . 117.5(4) ?
C10 C9 C8 . . 120.7(4) ?
C10 C9 H9 . . 119.6 ?
C8 C9 H9 . . 119.6 ?
C9 C10 C11 . . 119.3(4) ?
C9 C10 H10 . . 120.3 ?
C11 C10 H10 . . 120.4 ?
C12 C11 C10 . . 121.9(4) ?
C12 C11 Br1 . . 118.5(3) ?
C10 C11 Br1 . . 119.5(3) ?
C11 C12 C13 . . 118.7(4) ?
C11 C12 H12 . . 120.7 ?
C13 C12 H12 . . 120.7 ?
C8 C13 C12 . . 120.3(4) ?
C8 C13 H13 . . 119.8 ?
C12 C13 H13 . . 119.8 ?

loop_
_geom_bond_atom_site_label_1
_geom_bond_atom_site_label_2
_geom_bond_site_symmetry_2
_geom_bond_distance
_geom_bond_publ_flag
Br1 C11 . 1.905(4) ?
O1 C1 . 1.217(5) ?
O2 C4 . 1.331(6) ?
O2 C7 . 1.405(6) ?
C1 C2 . 1.475(6) ?
C1 C8 . 1.489(6) ?
C2 C3 . 1.331(6) ?
C2 H2 . 0.9300 ?
C3 C4 . 1.428(7) ?
C3 H3 . 0.9300 ?
C4 C5 . 1.337(6) ?
C5 C6 . 1.395(7) ?
C5 H5 . 0.9300 ?
C6 C7 . 1.300(7) ?
C6 H6 . 0.9300 ?
C7 H7 . 0.9300 ?
C8 C9 . 1.385(6) ?
C8 C13 . 1.391(6) ?
C9 C10 . 1.374(6) ?
C9 H9 . 0.9300 ?
C10 C11 . 1.374(6) ?
C10 H10 . 0.9300 ?
C11 C12 . 1.365(6) ?
C12 C13 . 1.398(6) ?
C12 H12 . 0.9300 ?
C13 H13 . 0.9300 ?

loop_
_cod_related_entry_id
_cod_related_entry_database
_cod_related_entry_code
1 ChemSpider 4687757
